data_4339315
loop_
_publ_author_name
'Matloka, Kornelia'
'Sah, Ajay K.'
'Peters, Matthew W.'
'Srinivasan, Priya'
'Gelis, Artem V.'
'Regalbuto, Monica'
'Scott, Michael J.'

_publ_section_title
;
 CMPO-functionalized C3-symmetric tripodal ligands in liquid/liquid
 extractions: efficient, selective recognition of Pu(IV) with low affinity
 for 3+ metal ions.
;
_journal_issue 25
_journal_name_full 'Inorganic chemistry'
_journal_page_first 10549
_journal_page_last 10563
_journal_paper_doi 10.1021/ic700800a
_journal_volume 46
_journal_year 2007
_chemical_formula_sum 'C101 H134 N6 O19 P3 Tb'
_chemical_formula_weight 1987.97
_chemical_name_common '16bTb 2NO3 MeOH'
_chemical_name_systematic
; 
 ? 
;
_space_group_IT_number 2
_symmetry_cell_setting triclinic
_symmetry_space_group_name_Hall '-P 1'
_symmetry_space_group_name_H-M 'P -1'
_atom_sites_solution_hydrogens geom
_atom_sites_solution_primary direct
_atom_sites_solution_secondary difmap
_audit_creation_method SHELXL-97
_cell_angle_alpha 88.353(3)
_cell_angle_beta 82.941(2)
_cell_angle_gamma 66.989(2)
_cell_formula_units_Z 2
_cell_length_a 12.4105(18)
_cell_length_b 13.713(2)
_cell_length_c 33.122(5)
_cell_measurement_temperature 173(2)
_cell_volume 5147.9(13)
_computing_cell_refinement 'Bruker AXS SMART'
_computing_data_collection 'Bruker AXS SMART'
_computing_data_reduction 'Bruker AXS SAINT'
_computing_molecular_graphics XP
_computing_publication_material 'Microsoft Word'
_computing_structure_refinement 'SHELXL-97 (Sheldrick, 1997)'
_computing_structure_solution 'SHELXS-97 (Sheldrick, 1990)'
_diffrn_ambient_temperature 173(2)
_diffrn_measured_fraction_theta_full 0.995
_diffrn_measured_fraction_theta_max 0.995
_diffrn_radiation_monochromator graphite
_diffrn_radiation_source 'fine-focus sealed tube'
_diffrn_radiation_type MoK\a
_diffrn_radiation_wavelength 0.71073
_diffrn_reflns_av_R_equivalents 0.0399
_diffrn_reflns_av_sigmaI/netI 0.0781
_diffrn_reflns_limit_h_max 13
_diffrn_reflns_limit_h_min -13
_diffrn_reflns_limit_k_max 15
_diffrn_reflns_limit_k_min -12
_diffrn_reflns_limit_l_max 35
_diffrn_reflns_limit_l_min -36
_diffrn_reflns_number 23269
_diffrn_reflns_theta_full 23.00
_diffrn_reflns_theta_max 23.00
_diffrn_reflns_theta_min 1.80
_exptl_absorpt_coefficient_mu 0.801
_exptl_absorpt_correction_T_max 1.00000
_exptl_absorpt_correction_T_min 0.595497
_exptl_absorpt_correction_type 'Corrected by SADABS'
_exptl_absorpt_process_details 'Corrected by SADABS'
_exptl_crystal_colour off-white
_exptl_crystal_density_diffrn 1.282
_exptl_crystal_density_meas ?
_exptl_crystal_density_method 'not measured'
_exptl_crystal_description block
_exptl_crystal_F_000 2088
_exptl_crystal_size_max 0.35
_exptl_crystal_size_mid 0.25
_exptl_crystal_size_min 0.1
_refine_diff_density_max 1.597
_refine_diff_density_min -2.765
_refine_diff_density_rms 0.122
_refine_ls_extinction_method none
_refine_ls_goodness_of_fit_ref 1.274
_refine_ls_hydrogen_treatment mixed
_refine_ls_matrix_type full
_refine_ls_number_parameters 1227
_refine_ls_number_reflns 14248
_refine_ls_number_restraints 0
_refine_ls_restrained_S_all 1.274
_refine_ls_R_factor_all 0.1124
_refine_ls_R_factor_gt 0.0970
_refine_ls_shift/su_max 0.007
_refine_ls_shift/su_mean 0.000
_refine_ls_structure_factor_coef Fsqd
_refine_ls_weighting_details 'calc w=1/[\s^2^(Fo^2^)+(0.0214P)^2^+60.7413P] where P=(Fo^2^+2Fc^2^)/3'
_refine_ls_weighting_scheme calc
_refine_ls_wR_factor_gt 0.2039
_refine_ls_wR_factor_ref 0.2090
_reflns_number_gt 11988
_reflns_number_total 14248
_reflns_threshold_expression >2sigma(I)
_cod_data_source_file ic700800a-file002.cif
_cod_data_source_block 16bTb
_cod_depositor_comments
;
The following automatic conversions were performed:

'_exptl_crystal_density_meas' value 'not measured' was changed to '?'
- the value is perceived as not measured.

Automatic conversion script
Id: cif_fix_values 3008 2015-01-20 13:52:24Z robertas 
;
_cod_original_cell_volume 5148.0(13)
_cod_original_sg_symbol_H-M P1bar
_cod_database_code 4339315

loop_
_symmetry_equiv_pos_as_xyz
'x, y, z'
'-x, -y, -z'

loop_
_atom_site_label
_atom_site_type_symbol
_atom_site_fract_x
_atom_site_fract_y
_atom_site_fract_z
_atom_site_U_iso_or_equiv
_atom_site_adp_type
_atom_site_occupancy
_atom_site_symmetry_multiplicity
_atom_site_calc_flag
_atom_site_refinement_flags
_atom_site_disorder_assembly
_atom_site_disorder_group
Tb1 Tb -0.53178(4) 0.13505(4) 0.369088(18) 0.02624(17) Uani 1 1 d . . .
P1 P -0.7338(2) 0.4038(2) 0.39754(9) 0.0278(6) Uani 1 1 d . . .
P2 P -0.2809(2) -0.0973(2) 0.38132(9) 0.0268(6) Uani 1 1 d . . .
P3 P -0.7326(2) 0.0079(2) 0.38439(8) 0.0241(6) Uani 1 1 d . . .
O1 O -0.4899(7) 0.3240(6) 0.2204(2) 0.0410(19) Uani 1 1 d . . .
O2 O -0.2327(6) 0.0410(6) 0.2232(2) 0.0392(19) Uani 1 1 d . . .
O4 O -0.5680(6) 0.2695(6) 0.3219(2) 0.042(2) Uani 1 1 d . . .
O5 O -0.6697(6) 0.2866(5) 0.4030(2) 0.0314(17) Uani 1 1 d . . .
O6 O -0.3554(6) 0.0792(6) 0.3234(2) 0.0333(18) Uani 1 1 d . . .
O7 O -0.4112(6) -0.0304(5) 0.3897(2) 0.0320(17) Uani 1 1 d . . .
O8 O -0.5781(6) 0.0561(6) 0.3145(2) 0.0373(19) Uani 1 1 d . B .
O9 O -0.6780(6) 0.0819(5) 0.3974(2) 0.0269(16) Uani 1 1 d . . .
O10 O -0.4029(7) 0.2009(7) 0.4013(3) 0.052(2) Uani 1 1 d . . .
O11 O -0.5018(7) 0.1376(6) 0.4453(3) 0.050(2) Uani 1 1 d . . .
O12 O -0.3958(8) 0.2162(9) 0.4665(3) 0.086(4) Uani 1 1 d . . .
N1 N -0.6971(8) 0.3843(6) 0.2832(3) 0.035(2) Uani 1 1 d . . .
N2 N -0.1843(7) 0.0949(7) 0.3048(3) 0.032(2) Uani 1 1 d . . .
N3 N -0.6019(10) -0.0535(8) 0.2710(3) 0.048(3) Uani 1 1 d . B .
N4 N -0.4323(8) 0.1837(8) 0.4377(4) 0.049(3) Uani 1 1 d . . .
C1 C -0.3787(11) 0.1459(9) 0.1642(4) 0.044(3) Uani 1 1 d . A .
H1A H -0.4089 0.1421 0.1927 0.053 Uiso 1 1 calc R . .
C2 C -0.3570(10) 0.2478(9) 0.1595(4) 0.040(3) Uani 1 1 d . A .
C3 C -0.4157(10) 0.3334(10) 0.1869(4) 0.042(3) Uani 1 1 d . . .
C4 C -0.3860(12) 0.4232(10) 0.1838(4) 0.049(3) Uani 1 1 d . . .
C5 C -0.4383(15) 0.5162(12) 0.2153(5) 0.066(4) Uani 1 1 d . . .
C6 C -0.3873(18) 0.6010(13) 0.2050(5) 0.095(6) Uani 1 1 d . . .
H6A H -0.3032 0.5698 0.2049 0.142 Uiso 1 1 calc R . .
H6B H -0.4210 0.6574 0.2251 0.142 Uiso 1 1 calc R . .
H6C H -0.4059 0.6287 0.1787 0.142 Uiso 1 1 calc R . .
C7 C -0.416(2) 0.4773(16) 0.2580(5) 0.125(9) Uani 1 1 d . . .
H7A H -0.3321 0.4462 0.2593 0.188 Uiso 1 1 calc R . .
H7B H -0.4484 0.4252 0.2646 0.188 Uiso 1 1 calc R . .
H7C H -0.4516 0.5358 0.2770 0.188 Uiso 1 1 calc R . .
C8 C -0.5729(19) 0.5701(14) 0.2128(7) 0.111(8) Uani 1 1 d . . .
H8A H -0.6089 0.5223 0.2241 0.133 Uiso 1 1 calc R . .
H8B H -0.6046 0.6333 0.2301 0.133 Uiso 1 1 calc R . .
C9 C -0.6115(17) 0.6014(18) 0.1706(9) 0.146(11) Uani 1 1 d . . .
H9A H -0.6960 0.6285 0.1725 0.219 Uiso 1 1 calc R . .
H9B H -0.5782 0.5404 0.1527 0.219 Uiso 1 1 calc R . .
H9C H -0.5846 0.6550 0.1601 0.219 Uiso 1 1 calc R . .
C10 C -0.3059(13) 0.4253(11) 0.1516(5) 0.061(4) Uani 1 1 d . . .
H10A H -0.2872 0.4848 0.1493 0.073 Uiso 1 1 calc R . .
C11 C -0.2508(13) 0.3460(12) 0.1222(4) 0.064(4) Uani 1 1 d . A .
C12 C -0.167(2) 0.3497(19) 0.0852(8) 0.124(9) Uani 1 1 d . . .
C13 C -0.051(2) 0.239(3) 0.0818(13) 0.118(14) Uani 0.65 1 d P A 1
H13A H -0.0178 0.2274 0.1070 0.178 Uiso 0.65 1 calc PR A 1
H13B H 0.0056 0.2432 0.0602 0.178 Uiso 0.65 1 calc PR A 1
H13C H -0.0735 0.1816 0.0763 0.178 Uiso 0.65 1 calc PR A 1
C14 C -0.137(4) 0.443(3) 0.0857(11) 0.113(13) Uani 0.65 1 d P A 1
H14A H -0.0976 0.4412 0.1091 0.169 Uiso 0.65 1 calc PR A 1
H14B H -0.2073 0.5064 0.0868 0.169 Uiso 0.65 1 calc PR A 1
H14C H -0.0853 0.4425 0.0614 0.169 Uiso 0.65 1 calc PR A 1
C15 C -0.227(5) 0.352(4) 0.0439(12) 0.152(19) Uani 0.65 1 d P A 1
H15A H -0.1730 0.3505 0.0200 0.183 Uiso 0.65 1 calc PR A 1
H15B H -0.2476 0.2904 0.0425 0.183 Uiso 0.65 1 calc PR A 1
C16 C -0.331(5) 0.447(4) 0.0457(14) 0.20(3) Uani 0.65 1 d P A 1
H16A H -0.3546 0.4631 0.0189 0.296 Uiso 0.65 1 calc PR A 1
H16B H -0.3147 0.5042 0.0557 0.296 Uiso 0.65 1 calc PR A 1
H16C H -0.3933 0.4380 0.0635 0.296 Uiso 0.65 1 calc PR A 1
C13B C -0.203(10) 0.439(10) 0.063(3) 0.19(5) Uiso 0.35 1 d P A 2
H13D H -0.2562 0.4357 0.0452 0.291 Uiso 0.35 1 calc PR A 2
H13E H -0.1361 0.4464 0.0481 0.291 Uiso 0.35 1 calc PR A 2
H13F H -0.2433 0.4993 0.0816 0.291 Uiso 0.35 1 calc PR A 2
C14B C -0.097(7) 0.275(7) 0.064(2) 0.11(3) Uiso 0.35 1 d P A 2
H14D H -0.1390 0.2397 0.0522 0.172 Uiso 0.35 1 calc PR A 2
H14E H -0.0438 0.2262 0.0813 0.172 Uiso 0.35 1 calc PR A 2
H14F H -0.0540 0.2996 0.0436 0.172 Uiso 0.35 1 calc PR A 2
C15B C -0.082(8) 0.413(7) 0.107(3) 0.14(4) Uiso 0.35 1 d P A 2
H15C H -0.0294 0.4291 0.0863 0.169 Uiso 0.35 1 calc PR A 2
H15D H -0.1324 0.4767 0.1225 0.169 Uiso 0.35 1 calc PR A 2
C16B C -0.012(10) 0.317(10) 0.136(4) 0.27(6) Uiso 0.35 1 d P A 2
H16D H 0.0394 0.3379 0.1497 0.404 Uiso 0.35 1 calc PR A 2
H16E H 0.0342 0.2553 0.1190 0.404 Uiso 0.35 1 calc PR A 2
H16F H -0.0673 0.3025 0.1549 0.404 Uiso 0.35 1 calc PR A 2
C17 C -0.2777(12) 0.2549(12) 0.1280(4) 0.062(4) Uani 1 1 d . . .
H17A H -0.2404 0.1979 0.1099 0.074 Uiso 1 1 calc R A .
C18 C -0.2656(11) 0.0457(10) 0.1541(4) 0.048(3) Uani 1 1 d . . .
C19 C -0.1982(10) -0.0032(9) 0.1844(4) 0.040(3) Uani 1 1 d . . .
C20 C -0.1008(11) -0.1002(10) 0.1764(4) 0.053(3) Uani 1 1 d . . .
C21 C -0.0286(13) -0.1733(10) 0.2083(5) 0.062(4) Uani 1 1 d . . .
C22 C 0.0845(18) -0.1561(16) 0.2097(8) 0.135(9) Uani 1 1 d . . .
H22A H 0.1146 -0.1445 0.1826 0.203 Uiso 1 1 calc R . .
H22B H 0.1418 -0.2175 0.2205 0.203 Uiso 1 1 calc R . .
H22C H 0.0686 -0.0953 0.2267 0.203 Uiso 1 1 calc R . .
C23 C -0.085(2) -0.1523(14) 0.2534(6) 0.117(8) Uani 1 1 d . . .
H23A H -0.0344 -0.2034 0.2703 0.176 Uiso 1 1 calc R . .
H23B H -0.1603 -0.1580 0.2560 0.176 Uiso 1 1 calc R . .
H23C H -0.0957 -0.0823 0.2617 0.176 Uiso 1 1 calc R . .
C24 C 0.002(2) -0.2898(13) 0.1988(7) 0.118(8) Uani 1 1 d . . .
H24A H 0.0462 -0.3334 0.2196 0.142 Uiso 1 1 calc R . .
H24B H 0.0514 -0.3099 0.1728 0.142 Uiso 1 1 calc R . .
C25 C -0.118(3) -0.308(2) 0.1972(8) 0.181(14) Uani 1 1 d . . .
H25A H -0.1050 -0.3800 0.2044 0.271 Uiso 1 1 calc R . .
H25B H -0.1403 -0.2955 0.1703 0.271 Uiso 1 1 calc R . .
H25C H -0.1792 -0.2605 0.2162 0.271 Uiso 1 1 calc R . .
C26 C -0.0704(13) -0.1338(13) 0.1361(5) 0.078(5) Uani 1 1 d . . .
H26A H -0.0025 -0.1945 0.1298 0.093 Uiso 1 1 calc R . .
C27 C -0.1331(14) -0.0841(12) 0.1044(5) 0.070(4) Uani 1 1 d . . .
C28 C -0.090(2) -0.1240(17) 0.0597(7) 0.121(8) Uani 1 1 d . . .
C29 C -0.171(2) -0.0673(18) 0.0307(6) 0.133(9) Uani 1 1 d . . .
H29A H -0.2500 -0.0591 0.0414 0.199 Uiso 1 1 calc R . .
H29B H -0.1488 -0.1067 0.0054 0.199 Uiso 1 1 calc R . .
H29C H -0.1687 0.0012 0.0263 0.199 Uiso 1 1 calc R . .
C30 C 0.042(3) -0.113(3) 0.0480(10) 0.209(15) Uiso 1 1 d . . .
H30A H 0.0710 -0.1330 0.0200 0.314 Uiso 1 1 calc R . .
H30B H 0.0975 -0.1587 0.0650 0.314 Uiso 1 1 calc R . .
H30C H 0.0323 -0.0410 0.0524 0.314 Uiso 1 1 calc R . .
C31 C -0.036(3) -0.238(3) 0.0558(12) 0.226(16) Uiso 1 1 d . . .
H31A H 0.0265 -0.2674 0.0730 0.271 Uiso 1 1 calc R . .
H31B H -0.0042 -0.2608 0.0278 0.271 Uiso 1 1 calc R . .
C32 C -0.135(3) -0.268(2) 0.0693(9) 0.171(11) Uiso 1 1 d . . .
H32A H -0.1346 -0.3214 0.0513 0.256 Uiso 1 1 calc R . .
H32B H -0.2075 -0.2065 0.0692 0.256 Uiso 1 1 calc R . .
H32C H -0.1283 -0.2944 0.0964 0.256 Uiso 1 1 calc R . .
C33 C -0.2322(14) 0.0046(12) 0.1141(4) 0.068(4) Uani 1 1 d . . .
H33A H -0.2786 0.0385 0.0939 0.082 Uiso 1 1 calc R . .
C34 C -0.4741(12) 0.1468(11) 0.1377(4) 0.057(4) Uani 1 1 d . . .
C84 C -0.557(4) 0.026(3) 0.2085(13) 0.056(13) Uani 0.70 1 d P B 3
H84A H -0.6329 0.0247 0.2050 0.067 Uiso 0.70 1 calc PR B 3
H84B H -0.5693 0.0977 0.2162 0.067 Uiso 0.70 1 calc PR B 3
O3 O -0.4780(11) -0.0058(10) 0.1707(4) 0.041(3) Uani 0.70 1 d P B 3
C35 C -0.5083(15) 0.0646(15) 0.1391(5) 0.032(4) Uani 0.70 1 d P B 3
C36 C -0.5807(17) 0.0523(18) 0.1103(6) 0.054(5) Uani 0.70 1 d P B 3
C37 C -0.603(3) -0.049(3) 0.1061(8) 0.098(9) Uani 0.70 1 d P B 3
C38 C -0.651(2) -0.056(2) 0.0671(8) 0.099(9) Uani 0.70 1 d P B 3
H38A H -0.7282 -0.0007 0.0672 0.149 Uiso 0.70 1 calc PR B 3
H38B H -0.6564 -0.1236 0.0650 0.149 Uiso 0.70 1 calc PR B 3
H38C H -0.5998 -0.0478 0.0443 0.149 Uiso 0.70 1 calc PR B 3
C39 C -0.483(4) -0.153(2) 0.1064(12) 0.168(19) Uani 0.70 1 d P B 3
H39A H -0.4993 -0.2080 0.1210 0.253 Uiso 0.70 1 calc PR B 3
H39B H -0.4272 -0.1359 0.1195 0.253 Uiso 0.70 1 calc PR B 3
H39C H -0.4500 -0.1768 0.0790 0.253 Uiso 0.70 1 calc PR B 3
C40 C -0.668(4) -0.076(4) 0.1324(15) 0.159(18) Uiso 0.70 1 d P B 3
H40A H -0.6285 -0.1022 0.1563 0.191 Uiso 0.70 1 calc PR B 3
H40B H -0.6863 -0.1319 0.1214 0.191 Uiso 0.70 1 calc PR B 3
C41 C -0.776(4) 0.018(4) 0.1429(13) 0.160(16) Uiso 0.70 1 d P B 3
H41A H -0.8286 0.0000 0.1627 0.240 Uiso 0.70 1 calc PR B 3
H41B H -0.8142 0.0435 0.1189 0.240 Uiso 0.70 1 calc PR B 3
H41C H -0.7573 0.0723 0.1540 0.240 Uiso 0.70 1 calc PR B 3
C42 C -0.614(2) 0.131(3) 0.0811(7) 0.063(7) Uani 0.70 1 d P B 3
H42A H -0.6555 0.1239 0.0608 0.076 Uiso 0.70 1 calc PR B 3
C84B C -0.476(4) -0.046(4) 0.205(2) 0.07(2) Uani 0.30 1 d P B 4
H84C H -0.4949 -0.0942 0.1894 0.085 Uiso 0.30 1 calc PR B 4
H84D H -0.3942 -0.0553 0.1975 0.085 Uiso 0.30 1 calc PR B 4
O3B O -0.553(4) 0.058(4) 0.203(2) 0.034(14) Uani 0.30 1 d P B 4
C35B C -0.569(4) 0.096(3) 0.163(2) 0.058(15) Uani 0.30 1 d P B 4
C36B C -0.664(9) 0.112(8) 0.138(3) 0.16(3) Uiso 0.30 1 d P B 4
C37B C -0.788(7) 0.084(6) 0.166(2) 0.11(2) Uiso 0.30 1 d P B 4
C38B C -0.698(5) -0.062(4) 0.1523(17) 0.056(13) Uiso 0.30 1 d P B 4
C39B C -0.863(8) 0.080(7) 0.140(2) 0.12(3) Uiso 0.30 1 d P B 4
C40B C -0.835(6) 0.109(5) 0.212(2) 0.095(19) Uiso 0.30 1 d P B 4
C41B C -0.864(6) 0.130(6) 0.242(2) 0.082(18) Uiso 0.30 1 d P B 4
C42B C -0.670(9) 0.155(7) 0.105(3) 0.13(4) Uani 0.30 1 d P B 4
H42B H -0.7299 0.1537 0.0912 0.157 Uiso 0.30 1 calc PR B 4
C43 C -0.5873(15) 0.2157(14) 0.0814(5) 0.077(5) Uani 1 1 d . . .
C44 C -0.626(2) 0.294(2) 0.0483(7) 0.131(9) Uani 1 1 d . B .
C45 C -0.727(3) 0.300(2) 0.0275(9) 0.202(16) Uani 1 1 d . . .
H45A H -0.7204 0.2293 0.0219 0.303 Uiso 1 1 calc R B .
H45B H -0.7262 0.3365 0.0024 0.303 Uiso 1 1 calc R . .
H45C H -0.7990 0.3371 0.0446 0.303 Uiso 1 1 calc R . .
C46 C -0.517(3) 0.285(3) 0.0179(9) 0.214(17) Uani 1 1 d . . .
H46A H -0.4774 0.2130 0.0078 0.320 Uiso 1 1 calc R B .
H46B H -0.4637 0.3040 0.0315 0.320 Uiso 1 1 calc R . .
H46C H -0.5415 0.3313 -0.0043 0.320 Uiso 1 1 calc R . .
C47 C -0.668(3) 0.418(3) 0.0673(10) 0.158(10) Uiso 1 1 d . . .
C48 C -0.755(8) 0.448(6) 0.098(3) 0.16(3) Uiso 0.50 1 d P B .
C48B C -0.790(9) 0.433(8) 0.107(3) 0.22(5) Uiso 0.50 1 d P B .
C49 C -0.5080(12) 0.2147(12) 0.1071(4) 0.058(4) Uani 1 1 d . B .
H49A H -0.4750 0.2651 0.1031 0.069 Uiso 1 1 calc R . .
C50 C -0.6053(10) 0.3303(10) 0.2122(4) 0.044(3) Uani 1 1 d . . .
H50A H -0.5963 0.2802 0.1906 0.053 Uiso 1 1 calc R . .
H50B H -0.6520 0.4010 0.2036 0.053 Uiso 1 1 calc R . .
C51 C -0.6649(10) 0.3048(9) 0.2505(3) 0.040(3) Uani 1 1 d . . .
H51A H -0.7357 0.2970 0.2444 0.047 Uiso 1 1 calc R . .
H51B H -0.6130 0.2371 0.2600 0.047 Uiso 1 1 calc R . .
C52 C -0.7943(11) 0.4870(9) 0.2768(4) 0.055(4) Uani 1 1 d . . .
H52A H -0.8561 0.5017 0.2991 0.083 Uiso 1 1 calc R . .
H52B H -0.8248 0.4833 0.2519 0.083 Uiso 1 1 calc R . .
H52C H -0.7651 0.5424 0.2753 0.083 Uiso 1 1 calc R . .
C53 C -0.6465(9) 0.3626(8) 0.3169(4) 0.035(3) Uani 1 1 d . . .
C54 C -0.6759(9) 0.4446(8) 0.3501(3) 0.033(3) Uani 1 1 d . . .
H54A H -0.7338 0.5111 0.3420 0.040 Uiso 1 1 calc R . .
H54B H -0.6054 0.4560 0.3540 0.040 Uiso 1 1 calc R . .
C55 C -0.7126(8) 0.4785(8) 0.4366(3) 0.029(3) Uani 1 1 d . . .
C56 C -0.7468(10) 0.5888(8) 0.4344(4) 0.041(3) Uani 1 1 d . . .
H56A H -0.7808 0.6246 0.4120 0.049 Uiso 1 1 calc R . .
C57 C -0.7298(12) 0.6438(9) 0.4655(4) 0.048(3) Uani 1 1 d . . .
H57A H -0.7538 0.7170 0.4641 0.057 Uiso 1 1 calc R . .
C58 C -0.6782(10) 0.5925(9) 0.4984(4) 0.045(3) Uani 1 1 d . . .
H58A H -0.6679 0.6305 0.5194 0.054 Uiso 1 1 calc R . .
C59 C -0.6419(12) 0.4850(10) 0.5002(4) 0.057(4) Uani 1 1 d . . .
H59A H -0.6043 0.4495 0.5220 0.068 Uiso 1 1 calc R . .
C60 C -0.6605(10) 0.4282(9) 0.4697(4) 0.044(3) Uani 1 1 d . . .
H60A H -0.6374 0.3553 0.4717 0.052 Uiso 1 1 calc R . .
C61 C -0.8897(9) 0.4378(7) 0.3996(4) 0.036(3) Uani 1 1 d . . .
C62 C -0.9655(11) 0.4921(12) 0.4326(5) 0.071(5) Uani 1 1 d . . .
H62A H -0.9378 0.5182 0.4529 0.085 Uiso 1 1 calc R . .
C63 C -1.0849(12) 0.5083(13) 0.4355(6) 0.090(6) Uani 1 1 d . . .
H63A H -1.1362 0.5435 0.4581 0.108 Uiso 1 1 calc R . .
C64 C -1.1259(12) 0.4728(11) 0.4053(6) 0.084(6) Uani 1 1 d . . .
H64A H -1.2060 0.4870 0.4069 0.100 Uiso 1 1 calc R . .
C65 C -1.0489(12) 0.4147(11) 0.3719(6) 0.072(5) Uani 1 1 d . . .
H65A H -1.0763 0.3877 0.3518 0.086 Uiso 1 1 calc R . .
C66 C -0.9314(11) 0.3989(10) 0.3696(5) 0.056(4) Uani 1 1 d . . .
H66A H -0.8792 0.3614 0.3475 0.068 Uiso 1 1 calc R . .
C67 C -0.1820(9) 0.1161(9) 0.2306(4) 0.041(3) Uani 1 1 d . . .
H67A H -0.2005 0.1703 0.2101 0.049 Uiso 1 1 calc R . .
H67B H -0.0969 0.0804 0.2288 0.049 Uiso 1 1 calc R . .
C68 C -0.2301(9) 0.1661(8) 0.2719(3) 0.032(3) Uani 1 1 d . . .
H68A H -0.2111 0.2279 0.2740 0.038 Uiso 1 1 calc R . .
H68B H -0.3153 0.1901 0.2751 0.038 Uiso 1 1 calc R . .
C69 C -0.0607(10) 0.0758(10) 0.3110(4) 0.048(3) Uani 1 1 d . . .
H69A H -0.0113 0.0024 0.3056 0.072 Uiso 1 1 calc R . .
H69B H -0.0586 0.0938 0.3386 0.072 Uiso 1 1 calc R . .
H69C H -0.0326 0.1189 0.2929 0.072 Uiso 1 1 calc R . .
C70 C -0.2484(8) 0.0533(8) 0.3279(3) 0.026(2) Uani 1 1 d . . .
C71 C -0.1953(8) -0.0226(8) 0.3604(3) 0.029(2) Uani 1 1 d . . .
H71A H -0.1849 0.0169 0.3824 0.035 Uiso 1 1 calc R . .
H71B H -0.1177 -0.0721 0.3492 0.035 Uiso 1 1 calc R . .
C72 C -0.2561(8) -0.2051(8) 0.3472(3) 0.029(2) Uani 1 1 d . . .
C73 C -0.3527(10) -0.2096(10) 0.3318(4) 0.052(4) Uani 1 1 d . . .
H73A H -0.4270 -0.1567 0.3389 0.062 Uiso 1 1 calc R . .
C74 C -0.3402(11) -0.2915(12) 0.3062(4) 0.063(4) Uani 1 1 d . . .
H74A H -0.4048 -0.2914 0.2947 0.076 Uiso 1 1 calc R . .
C75 C -0.2320(11) -0.3736(10) 0.2977(4) 0.050(3) Uani 1 1 d . . .
H75A H -0.2243 -0.4316 0.2820 0.060 Uiso 1 1 calc R . .
C76 C -0.1359(12) -0.3693(10) 0.3126(5) 0.063(4) Uani 1 1 d . . .
H76A H -0.0620 -0.4231 0.3059 0.075 Uiso 1 1 calc R . .
C77 C -0.1477(10) -0.2868(10) 0.3371(4) 0.056(4) Uani 1 1 d . . .
H77A H -0.0817 -0.2855 0.3473 0.067 Uiso 1 1 calc R . .
C78 C -0.2231(9) -0.1479(8) 0.4281(3) 0.028(2) Uani 1 1 d . . .
C79 C -0.1021(11) -0.2078(10) 0.4301(4) 0.048(3) Uani 1 1 d . . .
H79A H -0.0479 -0.2233 0.4067 0.057 Uiso 1 1 calc R . .
C80 C -0.0665(12) -0.2424(10) 0.4670(4) 0.057(4) Uani 1 1 d . . .
H80A H 0.0132 -0.2820 0.4683 0.069 Uiso 1 1 calc R . .
C81 C -0.1409(12) -0.2221(10) 0.5019(4) 0.052(3) Uani 1 1 d . . .
H81A H -0.1132 -0.2492 0.5264 0.063 Uiso 1 1 calc R . .
C82 C -0.2582(13) -0.1608(13) 0.5006(4) 0.064(4) Uani 1 1 d . . .
H82A H -0.3105 -0.1446 0.5244 0.076 Uiso 1 1 calc R . .
C83 C -0.2994(11) -0.1224(10) 0.4633(4) 0.048(3) Uani 1 1 d . . .
H83A H -0.3786 -0.0797 0.4625 0.057 Uiso 1 1 calc R . .
C85 C -0.4991(16) -0.0541(11) 0.2430(5) 0.077(6) Uani 1 1 d . . .
C86 C -0.6753(19) -0.1081(15) 0.2570(5) 0.111(8) Uani 1 1 d . . .
H86A H -0.6896 -0.1522 0.2782 0.167 Uiso 1 1 calc R B .
H86B H -0.6339 -0.1509 0.2332 0.167 Uiso 1 1 calc R . .
H86C H -0.7491 -0.0559 0.2506 0.167 Uiso 1 1 calc R . .
C87 C -0.6371(9) 0.0077(8) 0.3045(3) 0.033(3) Uani 1 1 d . . .
C88 C -0.7469(9) 0.0165(8) 0.3307(3) 0.030(2) Uani 1 1 d . B .
H88A H -0.7700 -0.0396 0.3229 0.036 Uiso 1 1 calc R . .
H88B H -0.8094 0.0836 0.3257 0.036 Uiso 1 1 calc R . .
C89 C -0.8790(9) 0.0430(8) 0.4097(3) 0.028(2) Uani 1 1 d . . .
C90 C -0.9177(10) -0.0266(9) 0.4307(4) 0.042(3) Uani 1 1 d . . .
H90A H -0.8674 -0.0975 0.4315 0.050 Uiso 1 1 calc R . .
C91 C -1.0320(11) 0.0076(10) 0.4508(4) 0.057(4) Uani 1 1 d . . .
H91A H -1.0574 -0.0403 0.4651 0.068 Uiso 1 1 calc R . .
C92 C -1.1069(10) 0.1118(11) 0.4495(4) 0.050(3) Uani 1 1 d . . .
H92A H -1.1825 0.1346 0.4634 0.060 Uiso 1 1 calc R . .
C93 C -1.0718(11) 0.1823(11) 0.4280(4) 0.056(4) Uani 1 1 d . . .
H93A H -1.1239 0.2525 0.4265 0.067 Uiso 1 1 calc R . .
C94 C -0.9570(9) 0.1487(9) 0.4081(4) 0.048(3) Uani 1 1 d . . .
H94A H -0.9323 0.1969 0.3937 0.057 Uiso 1 1 calc R . .
C95 C -0.6435(8) -0.1284(8) 0.3945(3) 0.028(2) Uani 1 1 d . . .
C96 C -0.6350(9) -0.2105(8) 0.3696(4) 0.036(3) Uani 1 1 d . . .
H96A H -0.6796 -0.1963 0.3479 0.043 Uiso 1 1 calc R . .
C97 C -0.5611(10) -0.3138(8) 0.3763(4) 0.039(3) Uani 1 1 d . . .
H97A H -0.5569 -0.3691 0.3597 0.047 Uiso 1 1 calc R . .
C98 C -0.4940(11) -0.3331(9) 0.4080(4) 0.048(3) Uani 1 1 d . . .
H98A H -0.4425 -0.4020 0.4124 0.058 Uiso 1 1 calc R . .
C99 C -0.5019(11) -0.2509(9) 0.4336(4) 0.047(3) Uani 1 1 d . . .
H99A H -0.4575 -0.2653 0.4554 0.057 Uiso 1 1 calc R . .
C100 C -0.5767(9) -0.1473(8) 0.4265(3) 0.033(3) Uani 1 1 d . . .
H10B H -0.5816 -0.0917 0.4430 0.040 Uiso 1 1 calc R . .
O101 O -0.3730(12) 0.3962(9) 0.3942(4) 0.096(4) Uani 1 1 d . . .
C101 C -0.3226(12) 0.3755(14) 0.3530(5) 0.071(4) Uani 1 1 d . . .
N5 N -0.8435(8) -0.2574(7) 0.3302(3) 0.036(2) Uani 1 1 d . . .
O13 O -0.7549(8) -0.2964(7) 0.3053(3) 0.057(2) Uani 1 1 d . . .
O14 O -0.8945(7) -0.1580(6) 0.3353(3) 0.058(3) Uani 1 1 d . . .
O15 O -0.8836(7) -0.3151(6) 0.3513(3) 0.049(2) Uani 1 1 d . . .
N101 N -0.902(2) 0.246(2) 0.2995(8) 0.070(8) Uiso 0.60 1 d P B .
N102 N -0.900(3) 0.237(3) 0.2811(12) 0.099(11) Uiso 0.60 1 d P . .
N103 N -1.082(3) 0.327(2) 0.2798(10) 0.117(10) Uiso 0.60 1 d P . .
N104 N -0.972(3) 0.387(3) 0.2579(11) 0.147(12) Uiso 0.60 1 d P . .
N105 N -1.009(5) 0.265(5) 0.2521(17) 0.22(2) Uiso 0.60 1 d P B .
N106 N -0.984(3) 0.310(3) 0.2777(10) 0.115(10) Uiso 0.60 1 d P B .
N107 N -0.898(4) 0.189(4) 0.2527(13) 0.130(12) Uiso 0.60 1 d P B .

loop_
_atom_site_aniso_label
_atom_site_aniso_U_11
_atom_site_aniso_U_22
_atom_site_aniso_U_33
_atom_site_aniso_U_23
_atom_site_aniso_U_13
_atom_site_aniso_U_12
Tb1 0.0143(2) 0.0183(3) 0.0454(3) -0.0025(2) -0.0040(2) -0.00532(19)
P1 0.0172(13) 0.0144(13) 0.0479(18) -0.0014(12) -0.0030(12) -0.0022(11)
P2 0.0167(13) 0.0193(14) 0.0435(18) 0.0039(12) -0.0097(12) -0.0044(11)
P3 0.0159(13) 0.0202(14) 0.0384(17) 0.0004(12) -0.0063(11) -0.0083(11)
O1 0.045(5) 0.046(5) 0.040(5) -0.001(4) -0.014(4) -0.024(4)
O2 0.031(4) 0.043(5) 0.051(5) 0.000(4) -0.013(4) -0.019(4)
O4 0.032(4) 0.031(4) 0.055(5) -0.002(4) 0.002(4) -0.004(4)
O5 0.025(4) 0.009(3) 0.054(5) 0.000(3) -0.003(3) -0.001(3)
O6 0.016(4) 0.040(4) 0.037(4) 0.002(3) -0.007(3) -0.003(3)
O7 0.025(4) 0.022(4) 0.054(5) 0.006(3) -0.010(3) -0.013(3)
O8 0.025(4) 0.042(5) 0.049(5) -0.004(4) -0.006(4) -0.017(4)
O9 0.022(4) 0.020(4) 0.041(4) -0.001(3) -0.008(3) -0.009(3)
O10 0.025(4) 0.066(6) 0.068(7) -0.023(5) 0.001(4) -0.021(4)
O11 0.033(5) 0.040(5) 0.072(6) -0.007(4) -0.010(4) -0.008(4)
O12 0.038(5) 0.108(9) 0.109(9) -0.061(7) -0.022(6) -0.017(6)
N1 0.032(5) 0.017(5) 0.053(6) -0.005(4) -0.004(5) -0.006(4)
N2 0.015(4) 0.030(5) 0.052(6) 0.007(4) -0.007(4) -0.009(4)
N3 0.074(7) 0.043(6) 0.039(6) -0.007(5) 0.001(5) -0.037(6)
N4 0.018(5) 0.036(6) 0.084(9) -0.020(6) -0.012(6) 0.001(5)
C1 0.049(7) 0.032(7) 0.047(8) -0.006(6) -0.019(6) -0.007(6)
C2 0.029(6) 0.046(7) 0.044(7) 0.000(6) -0.016(6) -0.010(6)
C3 0.037(7) 0.050(8) 0.040(7) -0.003(6) -0.011(6) -0.017(6)
C4 0.057(8) 0.050(8) 0.044(8) -0.008(6) -0.009(7) -0.022(7)
C5 0.095(12) 0.060(9) 0.063(10) -0.011(8) 0.001(9) -0.054(9)
C6 0.154(18) 0.067(11) 0.084(13) -0.022(9) 0.011(12) -0.072(12)
C7 0.25(3) 0.139(18) 0.058(12) -0.018(11) 0.002(14) -0.16(2)
C8 0.117(17) 0.054(11) 0.15(2) -0.050(12) 0.047(15) -0.038(11)
C9 0.062(13) 0.13(2) 0.24(3) 0.06(2) -0.052(17) -0.018(13)
C10 0.066(9) 0.056(9) 0.073(11) 0.001(8) -0.015(8) -0.034(8)
C11 0.058(9) 0.070(10) 0.062(10) -0.013(8) 0.014(7) -0.027(8)
C12 0.125(19) 0.098(16) 0.14(2) -0.026(15) 0.064(17) -0.051(15)
C13 0.028(14) 0.14(3) 0.16(4) 0.00(3) 0.042(18) -0.013(17)
C14 0.15(4) 0.14(3) 0.07(2) 0.01(2) 0.04(2) -0.11(3)
C15 0.20(5) 0.23(6) 0.07(3) -0.02(3) 0.02(3) -0.14(5)
C16 0.30(8) 0.25(7) 0.11(4) 0.12(4) -0.06(5) -0.18(6)
C17 0.056(9) 0.073(10) 0.056(9) -0.005(8) -0.010(7) -0.023(8)
C18 0.051(8) 0.044(7) 0.048(8) -0.006(6) -0.005(6) -0.018(6)
C19 0.033(6) 0.042(7) 0.050(8) -0.012(6) 0.001(6) -0.021(6)
C20 0.034(7) 0.053(8) 0.066(10) -0.009(7) -0.004(6) -0.011(6)
C21 0.057(9) 0.035(7) 0.082(11) 0.001(7) -0.006(8) -0.006(7)
C22 0.104(16) 0.103(16) 0.21(3) 0.044(17) -0.102(18) -0.035(13)
C23 0.15(2) 0.059(11) 0.106(16) 0.017(11) -0.025(14) 0.001(12)
C24 0.16(2) 0.045(10) 0.128(18) 0.004(11) -0.062(16) -0.002(12)
C25 0.28(4) 0.23(3) 0.15(2) 0.02(2) -0.03(2) -0.23(3)
C26 0.056(9) 0.066(10) 0.085(12) -0.023(9) -0.001(9) 0.003(8)
C27 0.072(10) 0.057(9) 0.067(11) -0.022(8) 0.000(9) -0.011(8)
C28 0.15(2) 0.079(14) 0.097(16) -0.035(12) -0.026(15) 0.007(13)
C29 0.19(3) 0.120(18) 0.056(12) -0.025(12) -0.005(14) -0.030(18)
C33 0.082(11) 0.070(10) 0.051(9) -0.011(8) -0.010(8) -0.027(9)
C34 0.057(9) 0.061(9) 0.054(9) -0.006(7) -0.020(7) -0.019(7)
C84 0.08(2) 0.06(2) 0.050(19) -0.022(17) 0.031(15) -0.06(2)
O3 0.050(8) 0.051(8) 0.028(7) 0.000(7) 0.003(6) -0.027(7)
C35 0.026(9) 0.040(11) 0.040(11) -0.013(9) 0.008(8) -0.027(9)
C36 0.056(12) 0.083(15) 0.037(11) 0.003(11) -0.012(9) -0.041(12)
C37 0.13(2) 0.14(3) 0.056(16) -0.020(16) -0.010(16) -0.09(2)
C38 0.12(2) 0.11(2) 0.10(2) -0.025(17) -0.031(17) -0.070(19)
C39 0.26(5) 0.07(2) 0.23(4) -0.01(2) -0.15(4) -0.09(3)
C42 0.073(17) 0.096(19) 0.041(15) 0.017(15) -0.024(12) -0.051(15)
C84B 0.01(2) 0.05(3) 0.14(7) -0.07(4) 0.01(3) 0.00(2)
O3B 0.016(17) 0.04(3) 0.06(3) 0.01(2) -0.019(18) -0.022(17)
C35B 0.04(3) 0.01(2) 0.12(5) 0.01(3) -0.05(3) 0.014(19)
C42B 0.20(10) 0.18(9) 0.13(7) 0.15(7) -0.14(7) -0.17(9)
C43 0.083(12) 0.079(12) 0.076(12) 0.001(9) -0.034(10) -0.031(10)
C44 0.15(2) 0.17(2) 0.069(14) 0.021(15) -0.062(15) -0.048(19)
C45 0.24(3) 0.18(3) 0.25(3) 0.12(3) -0.21(3) -0.11(3)
C46 0.20(3) 0.32(5) 0.13(3) 0.09(3) -0.05(2) -0.11(3)
C49 0.053(8) 0.089(11) 0.046(8) 0.002(8) -0.020(7) -0.041(8)
C50 0.040(7) 0.043(7) 0.050(8) -0.004(6) -0.012(6) -0.013(6)
C51 0.039(7) 0.038(7) 0.041(7) 0.001(6) -0.009(6) -0.014(6)
C52 0.056(8) 0.035(7) 0.060(9) -0.001(6) -0.018(7) 0.003(6)
C53 0.027(6) 0.023(6) 0.048(8) 0.000(5) 0.001(5) -0.006(5)
C54 0.024(6) 0.017(5) 0.057(8) -0.003(5) -0.006(5) -0.005(4)
C55 0.014(5) 0.020(5) 0.047(7) -0.006(5) 0.005(5) -0.003(4)
C56 0.052(8) 0.024(6) 0.048(8) 0.006(5) -0.016(6) -0.013(6)
C57 0.069(9) 0.023(6) 0.056(9) -0.006(6) -0.007(7) -0.021(6)
C58 0.045(7) 0.042(8) 0.049(8) -0.008(6) -0.008(6) -0.016(6)
C59 0.066(9) 0.045(8) 0.048(8) 0.002(6) -0.021(7) -0.006(7)
C60 0.050(7) 0.024(6) 0.047(8) 0.006(6) -0.014(6) -0.001(6)
C61 0.015(5) 0.011(5) 0.078(9) 0.004(5) -0.011(6) 0.000(4)
C62 0.024(7) 0.072(10) 0.115(13) -0.037(10) 0.005(8) -0.019(7)
C63 0.028(8) 0.084(12) 0.156(18) -0.045(12) 0.020(9) -0.024(8)
C64 0.022(7) 0.044(9) 0.180(19) -0.013(10) -0.011(10) -0.007(7)
C65 0.046(9) 0.049(9) 0.135(15) 0.021(9) -0.038(10) -0.028(8)
C66 0.037(7) 0.054(8) 0.085(11) 0.002(7) -0.014(7) -0.023(7)
C67 0.026(6) 0.046(7) 0.054(8) 0.006(6) -0.005(5) -0.019(6)
C68 0.026(6) 0.029(6) 0.043(7) 0.011(5) -0.011(5) -0.012(5)
C69 0.034(7) 0.045(7) 0.077(10) 0.023(7) -0.024(6) -0.024(6)
C70 0.018(5) 0.022(5) 0.034(6) 0.000(5) -0.005(5) -0.003(4)
C71 0.020(5) 0.024(6) 0.041(7) 0.003(5) -0.011(5) -0.005(4)
C72 0.022(5) 0.022(5) 0.040(7) 0.002(5) -0.012(5) -0.005(5)
C73 0.033(7) 0.045(8) 0.077(10) -0.025(7) -0.004(6) -0.013(6)
C74 0.039(8) 0.082(11) 0.077(11) -0.035(9) 0.000(7) -0.033(8)
C75 0.055(8) 0.035(7) 0.064(9) -0.009(6) 0.001(7) -0.023(7)
C76 0.045(8) 0.038(8) 0.089(11) -0.019(7) -0.025(8) 0.008(6)
C77 0.029(7) 0.052(8) 0.077(10) -0.021(7) -0.024(6) 0.003(6)
C78 0.029(6) 0.019(5) 0.037(7) 0.002(5) -0.012(5) -0.010(5)
C79 0.040(7) 0.046(8) 0.046(8) 0.006(6) -0.012(6) -0.004(6)
C80 0.057(9) 0.047(8) 0.048(9) 0.009(7) -0.020(7) 0.004(7)
C81 0.060(9) 0.055(8) 0.050(9) 0.025(7) -0.028(7) -0.026(7)
C82 0.063(10) 0.104(12) 0.036(8) -0.006(8) 0.000(7) -0.047(9)
C83 0.034(7) 0.057(8) 0.054(9) 0.006(7) -0.012(6) -0.019(6)
C85 0.119(14) 0.046(9) 0.057(10) -0.011(8) 0.053(10) -0.040(9)
C86 0.20(2) 0.133(17) 0.058(11) -0.035(11) 0.032(12) -0.140(17)
C87 0.031(6) 0.023(6) 0.044(7) 0.003(5) -0.019(5) -0.003(5)
C88 0.022(5) 0.021(5) 0.048(7) 0.005(5) -0.011(5) -0.008(5)
C89 0.025(6) 0.024(6) 0.038(7) -0.001(5) -0.005(5) -0.013(5)
C90 0.028(6) 0.033(6) 0.059(8) 0.003(6) 0.007(6) -0.009(5)
C91 0.041(8) 0.051(8) 0.083(11) -0.010(7) 0.020(7) -0.030(7)
C92 0.024(6) 0.066(9) 0.059(9) -0.020(7) 0.006(6) -0.019(7)
C93 0.030(7) 0.048(8) 0.079(10) -0.008(7) -0.006(7) -0.003(6)
C94 0.025(6) 0.038(7) 0.076(10) 0.000(6) -0.003(6) -0.009(6)
C95 0.015(5) 0.021(5) 0.048(7) -0.002(5) -0.002(5) -0.009(4)
C96 0.030(6) 0.030(6) 0.052(8) -0.002(5) -0.013(5) -0.013(5)
C97 0.038(7) 0.019(6) 0.065(9) 0.002(5) -0.011(6) -0.014(5)
C98 0.048(8) 0.022(6) 0.067(9) 0.013(6) -0.018(7) -0.005(6)
C99 0.048(8) 0.032(7) 0.062(9) 0.007(6) -0.028(7) -0.010(6)
C100 0.037(6) 0.027(6) 0.038(7) 0.007(5) -0.018(5) -0.012(5)
O101 0.127(10) 0.076(8) 0.090(9) -0.021(7) 0.013(8) -0.052(8)
C101 0.046(8) 0.104(13) 0.069(11) -0.005(9) -0.001(8) -0.039(9)
N5 0.030(5) 0.022(5) 0.058(7) 0.000(5) -0.018(5) -0.009(5)
O13 0.053(6) 0.056(6) 0.068(6) -0.017(5) 0.009(5) -0.030(5)
O14 0.042(5) 0.022(5) 0.106(8) 0.001(4) -0.031(5) -0.003(4)
O15 0.032(4) 0.041(5) 0.070(6) 0.006(4) -0.002(4) -0.010(4)

loop_
_atom_type_symbol
_atom_type_description
_atom_type_scat_dispersion_real
_atom_type_scat_dispersion_imag
_atom_type_scat_source
C C 0.0033 0.0016 'International Tables Vol C Tables 4.2.6.8 and 6.1.1.4'
H H 0.0000 0.0000 'International Tables Vol C Tables 4.2.6.8 and 6.1.1.4'
N N 0.0061 0.0033 'International Tables Vol C Tables 4.2.6.8 and 6.1.1.4'
O O 0.0106 0.0060 'International Tables Vol C Tables 4.2.6.8 and 6.1.1.4'
P P 0.1023 0.0942 'International Tables Vol C Tables 4.2.6.8 and 6.1.1.4'
Tb Tb -0.1723 4.1537 'International Tables Vol C Tables 4.2.6.8 and 6.1.1.4'

loop_
_geom_angle_atom_site_label_1
_geom_angle_atom_site_label_2
_geom_angle_atom_site_label_3
_geom_angle
O9 Tb1 O7 82.4(2)
O9 Tb1 O5 76.5(2)
O7 Tb1 O5 134.2(3)
O9 Tb1 O4 121.5(2)
O7 Tb1 O4 149.4(3)
O5 Tb1 O4 74.1(3)
O9 Tb1 O6 142.4(2)
O7 Tb1 O6 73.2(2)
O5 Tb1 O6 140.5(2)
O4 Tb1 O6 76.4(2)
O9 Tb1 O8 74.9(2)
O7 Tb1 O8 90.5(3)
O5 Tb1 O8 121.5(2)
O4 Tb1 O8 79.3(3)
O6 Tb1 O8 77.1(2)
O9 Tb1 O10 130.8(3)
O7 Tb1 O10 85.4(3)
O5 Tb1 O10 78.7(3)
O4 Tb1 O10 90.8(3)
O6 Tb1 O10 76.0(3)
O8 Tb1 O10 152.8(3)
O9 Tb1 O11 80.7(3)
O7 Tb1 O11 68.3(2)
O5 Tb1 O11 68.4(2)
O4 Tb1 O11 129.8(3)
O6 Tb1 O11 114.6(2)
O8 Tb1 O11 149.6(3)
O10 Tb1 O11 50.6(3)
O9 Tb1 N4 105.7(3)
O7 Tb1 N4 76.6(3)
O5 Tb1 N4 70.8(2)
O4 Tb1 N4 110.5(3)
O6 Tb1 N4 96.2(3)
O8 Tb1 N4 166.8(2)
O10 Tb1 N4 25.2(3)
O11 Tb1 N4 25.4(3)
O5 P1 C55 111.3(5)
O5 P1 C61 110.6(4)
C55 P1 C61 107.4(5)
O5 P1 C54 110.4(4)
C55 P1 C54 105.9(5)
C61 P1 C54 111.0(5)
O7 P2 C72 110.1(4)
O7 P2 C78 109.9(5)
C72 P2 C78 109.8(5)
O7 P2 C71 113.0(4)
C72 P2 C71 109.3(5)
C78 P2 C71 104.6(5)
O9 P3 C89 110.9(4)
O9 P3 C88 111.6(4)
C89 P3 C88 105.7(5)
O9 P3 C95 111.1(4)
C89 P3 C95 109.8(5)
C88 P3 C95 107.5(5)
C3 O1 C50 116.0(9)
C19 O2 C67 112.9(9)
C53 O4 Tb1 138.7(7)
P1 O5 Tb1 141.8(4)
C70 O6 Tb1 133.7(7)
P2 O7 Tb1 134.0(4)
C87 O8 Tb1 145.6(8)
P3 O9 Tb1 135.3(4)
N4 O10 Tb1 97.9(7)
N4 O11 Tb1 92.0(8)
C53 N1 C51 121.3(9)
C53 N1 C52 122.9(9)
C51 N1 C52 115.7(9)
C70 N2 C68 122.3(8)
C70 N2 C69 122.7(9)
C68 N2 C69 114.9(9)
C87 N3 C85 119.5(11)
C87 N3 C86 121.7(11)
C85 N3 C86 118.1(11)
O11 N4 O10 119.4(10)
O11 N4 O12 120.1(13)
O10 N4 O12 120.4(12)
O11 N4 Tb1 62.6(6)
O10 N4 Tb1 56.9(6)
O12 N4 Tb1 173.2(9)
C2 C1 C18 112.8(10)
C2 C1 C34 111.2(10)
C18 C1 C34 109.8(10)
C17 C2 C3 119.8(12)
C17 C2 C1 119.0(12)
C3 C2 C1 121.2(11)
O1 C3 C2 120.0(11)
O1 C3 C4 119.6(10)
C2 C3 C4 119.8(12)
C10 C4 C3 117.3(12)
C10 C4 C5 119.9(12)
C3 C4 C5 122.8(12)
C7 C5 C6 109.5(13)
C7 C5 C4 111.1(14)
C6 C5 C4 111.3(12)
C7 C5 C8 110.3(16)
C6 C5 C8 106.9(14)
C4 C5 C8 107.7(12)
C9 C8 C5 117.0(16)
C4 C10 C11 125.2(13)
C10 C11 C17 115.3(13)
C10 C11 C12 125.8(16)
C17 C11 C12 118.9(15)
C14B C12 C13B 111(7)
C14B C12 C14 115(5)
C13B C12 C14 50(5)
C14B C12 C11 127(4)
C13B C12 C11 116(5)
C14 C12 C11 113(2)
C14B C12 C15 75(4)
C13B C12 C15 61(6)
C14 C12 C15 108(3)
C11 C12 C15 110(2)
C14B C12 C13 31(4)
C13B C12 C13 135(5)
C14 C12 C13 112(3)
C11 C12 C13 109(2)
C15 C12 C13 105(3)
C14B C12 C15B 107(5)
C13B C12 C15B 83(6)
C14 C12 C15B 33(3)
C11 C12 C15B 101(3)
C15 C12 C15B 140(4)
C13 C12 C15B 89(4)
C16 C15 C12 107(4)
C16B C15B C12 98(7)
C2 C17 C11 122.4(13)
C19 C18 C33 120.4(12)
C19 C18 C1 119.7(11)
C33 C18 C1 120.0(12)
C18 C19 O2 118.6(10)
C18 C19 C20 120.2(11)
O2 C19 C20 121.0(11)
C26 C20 C19 116.0(13)
C26 C20 C21 117.6(12)
C19 C20 C21 126.3(12)
C22 C21 C24 108.9(15)
C22 C21 C20 109.7(13)
C24 C21 C20 111.9(13)
C22 C21 C23 102.0(16)
C24 C21 C23 107.1(15)
C20 C21 C23 116.6(12)
C21 C24 C25 109.0(17)
C20 C26 C27 125.1(13)
C33 C27 C26 116.8(14)
C33 C27 C28 121.1(16)
C26 C27 C28 122.0(15)
C31 C28 C29 118(2)
C31 C28 C27 113(2)
C29 C28 C27 114.6(17)
C31 C28 C30 92(2)
C29 C28 C30 111(2)
C27 C28 C30 105.7(19)
C28 C31 C32 102(3)
C27 C33 C18 121.1(15)
C49 C34 C35 116.3(14)
C49 C34 C1 122.8(13)
C35 C34 C1 119.5(14)
C49 C34 C35B 120.8(17)
C35 C34 C35B 35.7(16)
C1 C34 C35B 111.4(19)
O3 C84 C85 109(3)
C35 O3 C84 115(2)
C34 C35 O3 118.3(14)
C34 C35 C36 121.7(17)
O3 C35 C36 119.9(15)
C42 C36 C35 115.9(19)
C42 C36 C37 120(2)
C35 C36 C37 123(2)
C40 C37 C38 102(3)
C40 C37 C36 123(3)
C38 C37 C36 113(2)
C40 C37 C39 99(3)
C38 C37 C39 106(2)
C36 C37 C39 111(2)
C37 C40 C41 107(4)
C43 C42 C36 122(2)
C85 C84B O3B 96(5)
C84B O3B C35B 115(6)
O3B C35B C36B 132(6)
O3B C35B C34 121(3)
C36B C35B C34 107(6)
C42B C36B C35B 124(9)
C42B C36B C37B 123(9)
C35B C36B C37B 112(7)
C39B C37B C40B 119(7)
C39B C37B C38B 86(6)
C40B C37B C38B 116(5)
C39B C37B C36B 110(7)
C40B C37B C36B 126(6)
C38B C37B C36B 87(5)
C41B C40B C37B 177(8)
C41B C40B N107 23(5)
C37B C40B N107 155(6)
N107 C41B C40B 128(10)
N107 C41B N102 23(5)
C40B C41B N102 143(7)
C36B C42B C43 130(7)
C42 C43 C49 116.8(19)
C42 C43 C44 118(2)
C49 C43 C44 124.3(18)
C42 C43 C42B 35(4)
C49 C43 C42B 107(2)
C44 C43 C42B 124(3)
C45 C44 C43 119(2)
C45 C44 C46 112(2)
C43 C44 C46 109(2)
C45 C44 C47 104(2)
C43 C44 C47 109.6(17)
C46 C44 C47 101(3)
C48 C47 C44 117(5)
C48 C47 C48B 12(6)
C44 C47 C48B 105(4)
C48B C48 C47 141(10)
C48 C48B C47 27(10)
C34 C49 C43 125.4(15)
O1 C50 C51 107.7(9)
N1 C51 C50 114.2(10)
O4 C53 N1 120.1(10)
O4 C53 C54 118.1(10)
N1 C53 C54 121.8(9)
C53 C54 P1 111.3(7)
C60 C55 C56 118.3(10)
C60 C55 P1 119.9(8)
C56 C55 P1 121.8(9)
C57 C56 C55 119.9(11)
C58 C57 C56 121.0(11)
C59 C58 C57 119.4(12)
C58 C59 C60 120.6(12)
C55 C60 C59 120.7(11)
C62 C61 C66 119.9(11)
C62 C61 P1 120.7(9)
C66 C61 P1 119.1(9)
C61 C62 C63 119.6(14)
C64 C63 C62 120.2(15)
C63 C64 C65 120.8(13)
C66 C65 C64 118.2(15)
C65 C66 C61 121.2(14)
O2 C67 C68 109.7(9)
N2 C68 C67 113.3(9)
O6 C70 N2 120.0(9)
O6 C70 C71 119.9(9)
N2 C70 C71 120.0(9)
C70 C71 P2 114.8(7)
C77 C72 C73 118.0(10)
C77 C72 P2 124.0(8)
C73 C72 P2 117.8(8)
C74 C73 C72 120.8(11)
C73 C74 C75 120.0(12)
C76 C75 C74 119.5(12)
C77 C76 C75 120.4(12)
C76 C77 C72 121.1(11)
C83 C78 C79 119.3(10)
C83 C78 P2 118.0(8)
C79 C78 P2 122.6(9)
C80 C79 C78 118.4(12)
C81 C80 C79 123.4(13)
C80 C81 C82 118.8(12)
C81 C82 C83 120.1(13)
C78 C83 C82 120.0(11)
C84B C85 N3 136(3)
C84B C85 C84 43(2)
N3 C85 C84 104(2)
O8 C87 N3 120.7(11)
O8 C87 C88 119.6(10)
N3 C87 C88 119.7(10)
C87 C88 P3 113.8(7)
C90 C89 C94 118.7(10)
C90 C89 P3 124.0(8)
C94 C89 P3 117.4(8)
C89 C90 C91 120.6(11)
C92 C91 C90 120.0(12)
C93 C92 C91 120.6(11)
C92 C93 C94 119.5(12)
C93 C94 C89 120.5(12)
C96 C95 C100 120.6(10)
C96 C95 P3 121.6(8)
C100 C95 P3 117.6(8)
C95 C96 C97 121.0(11)
C98 C97 C96 118.7(11)
C97 C98 C99 121.0(11)
C100 C99 C98 119.6(11)
C95 C100 C99 119.1(10)
O13 N5 O15 120.7(9)
O13 N5 O14 120.6(10)
O15 N5 O14 118.6(10)
N102 N101 N106 59(4)
N102 N101 N107 15(5)
N106 N101 N107 68(2)
N101 N102 N106 93(6)
N101 N102 N107 157(7)
N106 N102 N107 99(4)
N101 N102 N105 130(6)
N106 N102 N105 46(3)
N107 N102 N105 54(3)
N101 N102 C41B 144(6)
N106 N102 C41B 115(4)
N107 N102 C41B 16(3)
N105 N102 C41B 69(4)
N106 N103 N105 59(3)
N106 N105 N103 55(3)
N106 N105 N107 86(5)
N103 N105 N107 132(5)
N106 N105 N102 43(3)
N103 N105 N102 91(4)
N107 N105 N102 43(2)
N102 N106 N103 136(4)
N102 N106 N105 91(4)
N103 N106 N105 66(4)
N102 N106 N104 117(4)
N103 N106 N104 105(4)
N105 N106 N104 102(4)
N102 N106 N101 28(2)
N103 N106 N101 130(4)
N105 N106 N101 114(4)
N104 N106 N101 122(4)
N102 N106 N107 41(2)
N103 N106 N107 112(3)
N105 N106 N107 51(3)
N104 N106 N107 111(3)
N101 N106 N107 67(3)
C41B N107 N102 140(8)
C41B N107 N105 133(8)
N102 N107 N105 82(4)
C41B N107 C40B 30(6)
N102 N107 C40B 156(4)
N105 N107 C40B 119(5)
C41B N107 N101 135(7)
N102 N107 N101 8(2)
N105 N107 N101 85(4)
C40B N107 N101 156(4)
C41B N107 N106 172(7)
N102 N107 N106 40(3)
N105 N107 N106 43(3)
C40B N107 N106 155(4)
N101 N107 N106 45(2)

loop_
_geom_bond_atom_site_label_1
_geom_bond_atom_site_label_2
_geom_bond_distance
Tb1 O9 2.297(7)
Tb1 O7 2.315(7)
Tb1 O5 2.321(6)
Tb1 O4 2.325(8)
Tb1 O6 2.368(7)
Tb1 O8 2.372(7)
Tb1 O10 2.474(8)
Tb1 O11 2.599(9)
Tb1 N4 2.925(11)
P1 O5 1.505(7)
P1 C55 1.777(11)
P1 C61 1.798(10)
P1 C54 1.812(11)
P2 O7 1.510(7)
P2 C72 1.791(10)
P2 C78 1.794(10)
P2 C71 1.813(10)
P3 O9 1.520(7)
P3 C89 1.789(10)
P3 C88 1.806(11)
P3 C95 1.807(10)
O1 C3 1.388(14)
O1 C50 1.460(13)
O2 C19 1.383(13)
O2 C67 1.440(13)
O4 C53 1.288(12)
O6 C70 1.260(11)
O8 C87 1.239(12)
O10 N4 1.259(14)
O11 N4 1.254(13)
O12 N4 1.265(13)
N1 C53 1.319(14)
N1 C51 1.465(14)
N1 C52 1.483(14)
N2 C70 1.313(13)
N2 C68 1.455(13)
N2 C69 1.492(13)
N3 C87 1.334(14)
N3 C85 1.479(17)
N3 C86 1.503(18)
C1 C2 1.524(17)
C1 C18 1.541(16)
C1 C34 1.553(17)
C2 C17 1.372(18)
C2 C3 1.400(16)
C3 C4 1.415(17)
C4 C10 1.375(19)
C4 C5 1.549(18)
C5 C7 1.52(2)
C5 C6 1.539(19)
C5 C8 1.55(3)
C8 C9 1.53(3)
C10 C11 1.383(19)
C11 C17 1.42(2)
C11 C12 1.52(2)
C12 C14B 1.21(8)
C12 C13B 1.35(11)
C12 C14 1.47(4)
C12 C15 1.63(5)
C12 C13 1.63(4)
C12 C15B 1.82(9)
C15 C16 1.43(6)
C15B C16B 1.62(12)
C18 C19 1.373(17)
C18 C33 1.403(18)
C19 C20 1.409(16)
C20 C26 1.381(19)
C20 C21 1.549(19)
C21 C22 1.52(2)
C21 C24 1.52(2)
C21 C23 1.55(2)
C24 C25 1.61(3)
C26 C27 1.39(2)
C27 C33 1.36(2)
C27 C28 1.55(2)
C28 C31 1.44(4)
C28 C29 1.45(3)
C28 C30 1.70(4)
C31 C32 1.46(4)
C34 C49 1.347(19)
C34 C35 1.35(2)
C34 C35B 1.72(6)
C84 O3 1.45(5)
C84 C85 1.60(5)
O3 C35 1.39(2)
C35 C36 1.44(2)
C36 C42 1.40(3)
C36 C37 1.53(3)
C37 C40 1.26(5)
C37 C38 1.51(3)
C37 C39 1.61(4)
C40 C41 1.47(5)
C42 C43 1.32(3)
C84B C85 1.26(7)
C84B O3B 1.38(8)
O3B C35B 1.42(9)
C35B C36B 1.48(10)
C36B C42B 1.21(11)
C36B C37B 1.87(12)
C37B C39B 1.35(10)
C37B C40B 1.55(9)
C37B C38B 1.91(10)
C40B C41B 1.04(8)
C40B N107 1.67(8)
C41B N107 0.82(7)
C41B N102 1.86(8)
C42B C43 1.68(6)
C43 C49 1.374(19)
C43 C44 1.50(3)
C44 C45 1.47(3)
C44 C46 1.55(3)
C44 C47 1.68(4)
C47 C48 1.32(8)
C47 C48B 1.83(10)
C48 C48B 0.60(14)
C50 C51 1.491(16)
C53 C54 1.502(15)
C55 C60 1.370(15)
C55 C56 1.405(14)
C56 C57 1.379(16)
C57 C58 1.365(17)
C58 C59 1.364(17)
C59 C60 1.387(17)
C61 C62 1.370(17)
C61 C66 1.383(17)
C62 C63 1.402(18)
C63 C64 1.36(2)
C64 C65 1.40(2)
C65 C66 1.381(17)
C67 C68 1.495(15)
C70 C71 1.502(14)
C72 C77 1.382(15)
C72 C73 1.383(15)
C73 C74 1.374(17)
C74 C75 1.376(17)
C75 C76 1.367(17)
C76 C77 1.364(17)
C78 C83 1.368(16)
C78 C79 1.411(15)
C79 C80 1.362(17)
C80 C81 1.348(18)
C81 C82 1.373(18)
C82 C83 1.404(18)
C87 C88 1.486(15)
C89 C90 1.365(15)
C89 C94 1.396(15)
C90 C91 1.393(16)
C91 C92 1.370(18)
C92 C93 1.357(18)
C93 C94 1.396(17)
C95 C96 1.379(14)
C95 C100 1.381(14)
C96 C97 1.383(15)
C97 C98 1.376(16)
C98 C99 1.396(17)
C99 C100 1.393(15)
O101 C101 1.418(18)
N5 O13 1.232(12)
N5 O15 1.247(12)
N5 O14 1.265(11)
N101 N102 0.62(4)
N101 N106 1.33(4)
N101 N107 1.74(5)
N102 N106 1.14(4)
N102 N107 1.15(4)
N102 N105 1.67(7)
N103 N106 1.14(4)
N103 N105 1.28(6)
N104 N106 1.28(4)
N105 N106 1.20(5)
N105 N107 1.36(6)
N106 N107 1.75(6)
